data_4310423
loop_
_publ_author_name
'Vivian Wing-Wah Yam'
'Chi-Kuen Hui'
'Shu-Yan Yu'
'Nianyong Zhu'

_publ_section_title
;
 Syntheses, Luminescence Behavior, and Assembly Reaction of
 Tetraalkynylplatinate(II) Complexes: Crystal Structures of
 [Pt(tBu3trpy)(C\\tbCC5H4N)Pt(tBu3trpy)](PF6)3 and
 [Pt2Ag4(C\\tbCC\\tbCC6H4CH3-4)8(THF)4]
;
_journal_name_full 'Inorganic Chemistry'
_journal_page_first 812
_journal_page_last 821
_journal_paper_doi 10.1021/ic034877l
_journal_volume 43
_journal_year 2004
_chemical_formula_moiety 'C71 H94 Cl10 F18 N7 P3 Pt2'
_chemical_formula_sum 'C71 H94 Cl10 F18 N7 P3 Pt2'
_chemical_formula_weight 2225.12
_chemical_name_systematic
;
  ?
;
_space_group_IT_number 2
_symmetry_cell_setting triclinic
_symmetry_space_group_name_Hall '-P 1'
_symmetry_space_group_name_H-M 'P -1'
_atom_sites_solution_hydrogens geom
_atom_sites_solution_primary direct
_atom_sites_solution_secondary difmap
_audit_creation_method SHELXL-97
_cell_angle_alpha 62.07(3)
_cell_angle_beta 81.59(3)
_cell_angle_gamma 76.24(3)
_cell_formula_units_Z 2
_cell_length_a 13.514(3)
_cell_length_b 20.006(4)
_cell_length_c 20.297(4)
_cell_measurement_reflns_used 0
_cell_measurement_temperature 293(2)
_cell_measurement_theta_max 0
_cell_measurement_theta_min 0
_cell_volume 4705(2)
_computing_cell_refinement Scalepack
_computing_data_collection MarControl
_computing_data_reduction Denzo
_computing_molecular_graphics 'Ortep-3 for Windows (Farrugia, 1997)'
_computing_publication_material 'WinGX publication routines (Farrugia, 1999)'
_computing_structure_refinement 'SHELXL-97 (Sheldrick, 1997)'
_computing_structure_solution SIR-97
_diffrn_ambient_temperature 293(2)
_diffrn_measured_fraction_theta_full 0.695
_diffrn_measured_fraction_theta_max 0.695
_diffrn_measurement_device_type 'Marresearch Imaging Plate mar300'
_diffrn_measurement_method Oscillation
_diffrn_radiation_monochromator graphite
_diffrn_radiation_source 'fine-focus sealed tube'
_diffrn_radiation_type MoK\a
_diffrn_radiation_wavelength 0.71073
_diffrn_reflns_av_R_equivalents 0.0400
_diffrn_reflns_av_sigmaI/netI 0.1104
_diffrn_reflns_limit_h_max 15
_diffrn_reflns_limit_h_min -14
_diffrn_reflns_limit_k_max 23
_diffrn_reflns_limit_k_min -23
_diffrn_reflns_limit_l_max 22
_diffrn_reflns_limit_l_min -22
_diffrn_reflns_number 18308
_diffrn_reflns_theta_full 25.35
_diffrn_reflns_theta_max 25.35
_diffrn_reflns_theta_min 1.14
_exptl_absorpt_coefficient_mu 3.381
_exptl_absorpt_correction_type none
_exptl_crystal_colour yellow
_exptl_crystal_density_diffrn 1.571
_exptl_crystal_density_method 'not measured'
_exptl_crystal_description prism
_exptl_crystal_F_000 2204
_exptl_crystal_size_max 0.2
_exptl_crystal_size_mid 0.15
_exptl_crystal_size_min 0.06
_refine_diff_density_max 1.058
_refine_diff_density_min -1.277
_refine_diff_density_rms 0.196
_refine_ls_extinction_method none
_refine_ls_goodness_of_fit_ref 0.932
_refine_ls_hydrogen_treatment mixed
_refine_ls_matrix_type full
_refine_ls_number_parameters 939
_refine_ls_number_reflns 11984
_refine_ls_number_restraints 150
_refine_ls_restrained_S_all 0.940
_refine_ls_R_factor_all 0.1022
_refine_ls_R_factor_gt 0.0591
_refine_ls_shift/su_max 0.005
_refine_ls_shift/su_mean 0.000
_refine_ls_structure_factor_coef Fsqd
_refine_ls_weighting_details 'calc w=1/[\s^2^(Fo^2^)+(0.1068P)^2^+0.0000P] where P=(Fo^2^+2Fc^2^)/3'
_refine_ls_weighting_scheme calc
_refine_ls_wR_factor_gt 0.1603
_refine_ls_wR_factor_ref 0.1814
_reflns_number_gt 7097
_reflns_number_total 11984
_reflns_threshold_expression >2sigma(I)
_cod_data_source_file ic034877lsi20030728_111514_1.cif
_cod_data_source_block complex4
_cod_original_cell_volume 4705.3(16)
_cod_database_code 4310423

loop_
_symmetry_equiv_pos_as_xyz
'x, y, z'
'-x, -y, -z'

loop_
_atom_site_label
_atom_site_type_symbol
_atom_site_fract_x
_atom_site_fract_y
_atom_site_fract_z
_atom_site_U_iso_or_equiv
_atom_site_adp_type
_atom_site_occupancy
_atom_site_symmetry_multiplicity
_atom_site_calc_flag
_atom_site_refinement_flags
_atom_site_disorder_assembly
_atom_site_disorder_group
Pt1 Pt 0.42855(3) 0.50492(3) 0.91414(3) 0.05830(19) Uani 1 1 d . . .
Pt2 Pt 1.02342(3) 0.26093(3) 0.74984(3) 0.0649(2) Uani 1 1 d . . .
N1 N 0.3916(6) 0.6019(6) 0.8177(6) 0.062(3) Uani 1 1 d . . .
N2 N 0.2938(6) 0.5486(6) 0.9450(6) 0.057(3) Uani 1 1 d . . .
N3 N 0.4184(7) 0.4215(6) 1.0204(6) 0.062(3) Uani 1 1 d . . .
N4 N 0.8998(8) 0.3187(7) 0.7851(7) 0.067(3) Uani 1 1 d . . .
N5 N 1.1218(7) 0.3298(7) 0.7265(7) 0.076(3) Uani 1 1 d . . .
N6 N 1.1399(7) 0.2055(6) 0.7159(6) 0.064(3) Uani 1 1 d . . .
N7 N 0.9633(7) 0.1726(6) 0.7627(6) 0.070(3) Uani 1 1 d . . .
C1 C 0.4457(9) 0.6258(9) 0.7506(9) 0.070(4) Uani 1 1 d . . .
H1 H 0.5079 0.5955 0.7464 0.084 Uiso 1 1 calc R . .
C2 C 0.4118(10) 0.6907(9) 0.6920(9) 0.079(4) Uani 1 1 d . . .
H2 H 0.4511 0.7046 0.6477 0.094 Uiso 1 1 calc R . .
C3 C 0.3208(10) 0.7386(8) 0.6935(7) 0.067(4) Uani 1 1 d . . .
C4 C 0.2632(9) 0.7146(9) 0.7607(8) 0.073(4) Uani 1 1 d . . .
H4 H 0.2004 0.7447 0.7639 0.088 Uiso 1 1 calc R . .
C5 C 0.2982(8) 0.6461(8) 0.8228(8) 0.062(3) Uani 1 1 d . . .
C6 C 0.2450(9) 0.6152(7) 0.8959(7) 0.060(3) Uani 1 1 d . . .
C7 C 0.1469(8) 0.6451(7) 0.9151(7) 0.061(3) Uani 1 1 d . . .
H7 H 0.1105 0.6914 0.8808 0.073 Uiso 1 1 calc R . .
C8 C 0.1040(8) 0.6047(8) 0.9861(8) 0.060(3) Uani 1 1 d . . .
C9 C 0.1607(8) 0.5358(8) 1.0355(7) 0.059(3) Uani 1 1 d . . .
H9 H 0.1336 0.5088 1.0833 0.071 Uiso 1 1 calc R . .
C10 C 0.2579(8) 0.5061(7) 1.0150(7) 0.056(3) Uani 1 1 d . . .
C11 C 0.3280(8) 0.4301(8) 1.0596(8) 0.058(3) Uani 1 1 d . . .
C12 C 0.3101(9) 0.3770(8) 1.1280(8) 0.067(4) Uani 1 1 d . . .
H12 H 0.2500 0.3868 1.1536 0.080 Uiso 1 1 calc R . .
C13 C 0.3751(9) 0.3092(8) 1.1621(8) 0.067(4) Uani 1 1 d . . .
C14 C 0.4693(11) 0.2991(9) 1.1263(9) 0.082(4) Uani 1 1 d . . .
H14 H 0.5192 0.2555 1.1492 0.098 Uiso 1 1 calc R . .
C15 C 0.4865(9) 0.3568(8) 1.0549(9) 0.068(4) Uani 1 1 d . . .
H15 H 0.5486 0.3499 1.0300 0.081 Uiso 1 1 calc R . .
C16 C 0.2814(12) 0.8125(11) 0.6258(9) 0.096(5) Uani 1 1 d . . .
C17 C 0.2720(17) 0.7932(15) 0.5633(12) 0.166(10) Uani 1 1 d . . .
H17A H 0.3352 0.7628 0.5560 0.249 Uiso 1 1 calc R . .
H17B H 0.2564 0.8401 0.5181 0.249 Uiso 1 1 calc R . .
H17C H 0.2184 0.7646 0.5762 0.249 Uiso 1 1 calc R . .
C18 C 0.3641(16) 0.8615(12) 0.5939(12) 0.165(9) Uani 1 1 d . . .
H18A H 0.4260 0.8316 0.5841 0.247 Uiso 1 1 calc R . .
H18B H 0.3762 0.8776 0.6293 0.247 Uiso 1 1 calc R . .
H18C H 0.3421 0.9061 0.5483 0.247 Uiso 1 1 calc R . .
C19 C 0.1889(14) 0.8631(12) 0.6397(11) 0.155(9) Uani 1 1 d . . .
H19A H 0.1698 0.9081 0.5937 0.232 Uiso 1 1 calc R . .
H19B H 0.2036 0.8784 0.6750 0.232 Uiso 1 1 calc R . .
H19C H 0.1339 0.8354 0.6593 0.232 Uiso 1 1 calc R . .
C20 C -0.0052(9) 0.6361(8) 1.0066(8) 0.070(4) Uani 1 1 d . . .
C21 C -0.0753(12) 0.6009(19) 0.9891(17) 0.223(16) Uani 1 1 d . . .
H21A H -0.0580 0.5457 1.0169 0.334 Uiso 1 1 calc R . .
H21B H -0.0696 0.6152 0.9367 0.334 Uiso 1 1 calc R . .
H21C H -0.1441 0.6186 1.0025 0.334 Uiso 1 1 calc R . .
C22 C -0.0141(14) 0.6132(16) 1.0907(11) 0.184(13) Uani 1 1 d . . .
H22A H 0.0053 0.5583 1.1185 0.276 Uiso 1 1 calc R . .
H22B H -0.0833 0.6297 1.1044 0.276 Uiso 1 1 calc R . .
H22C H 0.0301 0.6375 1.1017 0.276 Uiso 1 1 calc R . .
C23 C -0.0335(19) 0.7187(13) 0.9652(18) 0.30(2) Uani 1 1 d . . .
H23A H 0.0106 0.7426 0.9768 0.450 Uiso 1 1 calc R . .
H23B H -0.1028 0.7354 0.9784 0.450 Uiso 1 1 calc R . .
H23C H -0.0273 0.7332 0.9127 0.450 Uiso 1 1 calc R . .
C24 C 0.3483(9) 0.2477(9) 1.2347(9) 0.076(4) Uani 1 1 d . . .
C25 C 0.4344(14) 0.1787(11) 1.2675(10) 0.144(8) Uani 1 1 d . . .
H25A H 0.4112 0.1409 1.3142 0.216 Uiso 1 1 calc R . .
H25B H 0.4909 0.1950 1.2755 0.216 Uiso 1 1 calc R . .
H25C H 0.4554 0.1565 1.2335 0.216 Uiso 1 1 calc R . .
C26 C 0.3192(10) 0.2771(10) 1.2924(9) 0.094(5) Uani 1 1 d . . .
H26A H 0.3011 0.2364 1.3389 0.141 Uiso 1 1 calc R . .
H26B H 0.2622 0.3194 1.2760 0.141 Uiso 1 1 calc R . .
H26C H 0.3759 0.2943 1.2990 0.141 Uiso 1 1 calc R . .
C27 C 0.2574(12) 0.2187(9) 1.2250(9) 0.095(5) Uani 1 1 d . . .
H27A H 0.2392 0.1787 1.2720 0.142 Uiso 1 1 calc R . .
H27B H 0.2765 0.1987 1.1892 0.142 Uiso 1 1 calc R . .
H27C H 0.2002 0.2607 1.2076 0.142 Uiso 1 1 calc R . .
C28 C 0.5601(9) 0.4594(8) 0.8801(8) 0.067(4) Uani 1 1 d . . .
C29 C 0.6403(9) 0.4316(8) 0.8606(8) 0.072(4) Uani 1 1 d . . .
C30 C 0.7270(9) 0.3938(8) 0.8353(8) 0.068(4) Uani 1 1 d . . .
C31 C 0.7698(11) 0.4278(10) 0.7651(10) 0.098(5) Uani 1 1 d . . .
H31 H 0.7433 0.4788 0.7332 0.117 Uiso 1 1 calc R . .
C32 C 0.8512(10) 0.3879(9) 0.7409(9) 0.087(4) Uani 1 1 d . . .
H32 H 0.8729 0.4107 0.6910 0.104 Uiso 1 1 calc R . .
C33 C 0.8627(9) 0.2864(9) 0.8560(9) 0.077(4) Uani 1 1 d . . .
H33 H 0.8956 0.2374 0.8884 0.092 Uiso 1 1 calc R . .
C34 C 0.7801(9) 0.3213(9) 0.8829(9) 0.076(4) Uani 1 1 d . . .
H34 H 0.7589 0.2970 0.9329 0.091 Uiso 1 1 calc R . .
C35 C 1.1110(11) 0.3932(9) 0.7359(9) 0.091(5) Uani 1 1 d . . .
H35 H 1.0486 0.4094 0.7554 0.109 Uiso 1 1 calc R . .
C36 C 1.1859(10) 0.4363(10) 0.7186(9) 0.088(5) Uani 1 1 d . . .
H36 H 1.1741 0.4789 0.7279 0.106 Uiso 1 1 calc R . .
C37 C 1.2775(11) 0.4154(9) 0.6875(9) 0.084(4) Uani 1 1 d . . .
C38 C 1.2939(9) 0.3489(8) 0.6784(8) 0.073(4) Uani 1 1 d . . .
H38 H 1.3565 0.3321 0.6596 0.087 Uiso 1 1 calc R . .
C39 C 1.2140(9) 0.3069(8) 0.6980(8) 0.073(4) Uani 1 1 d . . .
C40 C 1.2246(8) 0.2357(7) 0.6895(7) 0.058(3) Uani 1 1 d . . .
C41 C 1.3035(9) 0.2004(8) 0.6610(9) 0.075(4) Uani 1 1 d . . .
H41 H 1.3599 0.2236 0.6404 0.090 Uiso 1 1 calc R . .
C42 C 1.3042(9) 0.1317(9) 0.6611(8) 0.077(4) Uani 1 1 d . . .
C43 C 1.2118(10) 0.1028(8) 0.6883(8) 0.075(4) Uani 1 1 d . . .
H43 H 1.2056 0.0577 0.6879 0.090 Uiso 1 1 calc R . .
C44 C 1.1342(9) 0.1409(8) 0.7141(8) 0.066(4) Uani 1 1 d . . .
C45 C 1.0300(9) 0.1216(8) 0.7415(8) 0.069(4) Uani 1 1 d . . .
C46 C 1.0000(9) 0.0580(8) 0.7467(8) 0.075(4) Uani 1 1 d . . .
H46 H 1.0460 0.0254 0.7307 0.090 Uiso 1 1 calc R . .
C47 C 0.9018(11) 0.0396(9) 0.7755(9) 0.083(4) Uani 1 1 d . . .
C48 C 0.8341(10) 0.0972(10) 0.7914(9) 0.089(5) Uani 1 1 d . . .
H48 H 0.7666 0.0926 0.8058 0.107 Uiso 1 1 calc R . .
C49 C 0.8679(10) 0.1602(9) 0.7857(9) 0.086(5) Uani 1 1 d . . .
H49 H 0.8222 0.1956 0.7985 0.104 Uiso 1 1 calc R . .
C50 C 1.3621(13) 0.4632(12) 0.6641(12) 0.111(6) Uani 1 1 d . . .
C51 C 1.431(2) 0.454(2) 0.608(2) 0.33(3) Uani 1 1 d . . .
H51A H 1.4543 0.3997 0.6223 0.494 Uiso 1 1 calc R . .
H51B H 1.4886 0.4767 0.6028 0.494 Uiso 1 1 calc R . .
H51C H 1.3978 0.4783 0.5617 0.494 Uiso 1 1 calc R . .
C52 C 1.428(3) 0.435(2) 0.7285(17) 0.32(3) Uani 1 1 d . . .
H52A H 1.3870 0.4407 0.7691 0.487 Uiso 1 1 calc R . .
H52B H 1.4808 0.4640 0.7138 0.487 Uiso 1 1 calc R . .
H52C H 1.4573 0.3813 0.7441 0.487 Uiso 1 1 calc R . .
C53 C 1.3181(18) 0.5485(15) 0.638(3) 0.32(3) Uani 1 1 d . . .
H53A H 1.2706 0.5551 0.6758 0.473 Uiso 1 1 calc R . .
H53B H 1.2836 0.5688 0.5926 0.473 Uiso 1 1 calc R . .
H53C H 1.3722 0.5755 0.6298 0.473 Uiso 1 1 calc R . .
C54 C 1.3875(11) 0.0919(10) 0.6275(12) 0.102(6) Uani 1 1 d . . .
C55 C 1.4790(15) 0.1320(14) 0.6006(14) 0.171(10) Uani 1 1 d . . .
H55A H 1.4557 0.1866 0.5733 0.257 Uiso 1 1 calc R . .
H55B H 1.5234 0.1133 0.5689 0.257 Uiso 1 1 calc R . .
H55C H 1.5152 0.1211 0.6429 0.257 Uiso 1 1 calc R . .
C56 C 1.355(2) 0.099(2) 0.5579(18) 0.253(19) Uani 1 1 d . . .
H56A H 1.3441 0.1522 0.5215 0.380 Uiso 1 1 calc R . .
H56B H 1.2934 0.0798 0.5676 0.380 Uiso 1 1 calc R . .
H56C H 1.4077 0.0696 0.5392 0.380 Uiso 1 1 calc R . .
C57 C 1.400(3) 0.0118(13) 0.670(2) 0.40(4) Uani 1 1 d . . .
H57A H 1.3346 -0.0028 0.6832 0.607 Uiso 1 1 calc R . .
H57B H 1.4340 -0.0036 0.7151 0.607 Uiso 1 1 calc R . .
H57C H 1.4405 -0.0132 0.6421 0.607 Uiso 1 1 calc R . .
C58 C 0.8660(11) -0.0260(10) 0.7791(11) 0.094(5) Uani 1 1 d . . .
C59 C 0.8383(18) -0.0783(14) 0.8602(14) 0.169(10) Uani 1 1 d . . .
H59A H 0.8143 -0.1209 0.8626 0.254 Uiso 1 1 calc R . .
H59B H 0.7859 -0.0495 0.8794 0.254 Uiso 1 1 calc R . .
H59C H 0.8976 -0.0974 0.8895 0.254 Uiso 1 1 calc R . .
C60 C 0.7760(16) 0.0090(13) 0.7213(17) 0.211(15) Uani 1 1 d . . .
H60A H 0.7504 -0.0324 0.7224 0.316 Uiso 1 1 calc R . .
H60B H 0.8020 0.0387 0.6719 0.316 Uiso 1 1 calc R . .
H60C H 0.7219 0.0415 0.7352 0.316 Uiso 1 1 calc R . .
C61 C 0.9522(12) -0.0748(10) 0.7491(12) 0.120(7) Uani 1 1 d . . .
H61A H 0.9273 -0.1171 0.7516 0.180 Uiso 1 1 calc R . .
H61B H 1.0107 -0.0944 0.7793 0.180 Uiso 1 1 calc R . .
H61C H 0.9710 -0.0426 0.6983 0.180 Uiso 1 1 calc R . .
C62 C 0.9099(14) 0.8903(15) 0.5779(10) 0.220(13) Uiso 1 1 d D . .
H62A H 0.9580 0.9216 0.5732 0.264 Uiso 1 1 calc R . .
H62B H 0.9116 0.8493 0.6287 0.264 Uiso 1 1 calc R . .
C63 C 0.9427(16) 0.8570(11) 0.5289(10) 0.188(11) Uiso 1 1 d D . .
H63A H 0.8922 0.8293 0.5298 0.226 Uiso 1 1 calc R . .
H63B H 1.0061 0.8203 0.5457 0.226 Uiso 1 1 calc R . .
C64 C 1.0115(18) 0.4179(11) 0.4583(16) 0.275(17) Uiso 1 1 d D . .
H64A H 1.0283 0.4508 0.4066 0.330 Uiso 1 1 calc R . .
H64B H 1.0642 0.4133 0.4887 0.330 Uiso 1 1 calc R . .
C65 C 1.007(3) 0.3428(11) 0.4672(12) 0.45(3) Uiso 1 1 d D . .
H65A H 1.0648 0.3267 0.4398 0.536 Uiso 1 1 calc R . .
H65B H 0.9454 0.3461 0.4461 0.536 Uiso 1 1 calc R . .
C66 C 0.4175(16) 0.248(5) 0.920(3) 0.63(6) Uiso 1 1 d D . .
H66A H 0.4117 0.2000 0.9216 0.752 Uiso 1 1 calc R . .
H66B H 0.3943 0.2901 0.8726 0.752 Uiso 1 1 calc R . .
C67 C 0.5242(18) 0.247(3) 0.930(2) 0.35(2) Uiso 1 1 d D . .
H67A H 0.5396 0.2167 0.9827 0.416 Uiso 1 1 calc R . .
H67B H 0.5338 0.2988 0.9141 0.416 Uiso 1 1 calc R . .
Cl8 Cl 0.7353(19) 0.3361(16) 0.6271(15) 0.314(11) Uiso 0.50 1 d PD A 1
C68 C 0.618(4) 0.258(2) 0.7356(16) 0.20(2) Uiso 0.50 1 d PD A 1
H68A H 0.5529 0.2708 0.7585 0.244 Uiso 0.50 1 calc PR A 1
H68B H 0.6597 0.2157 0.7748 0.244 Uiso 0.50 1 calc PR A 1
C69 C 0.665(3) 0.3220(19) 0.7050(18) 0.130(13) Uiso 0.50 1 d PD A 1
H69A H 0.7087 0.3166 0.7420 0.156 Uiso 0.50 1 calc PR A 1
H69B H 0.6130 0.3678 0.6951 0.156 Uiso 0.50 1 calc PR A 1
Cl8' Cl 0.7734(18) 0.2079(17) 0.6005(16) 0.322(12) Uiso 0.50 1 d PD A 2
C68' C 0.608(2) 0.304(2) 0.588(2) 0.22(3) Uiso 0.50 1 d PD A 2
H68C H 0.5719 0.2999 0.5525 0.269 Uiso 0.50 1 calc PR A 2
H68D H 0.5774 0.3529 0.5893 0.269 Uiso 0.50 1 calc PR A 2
C69' C 0.716(2) 0.3018(17) 0.5660(19) 0.164(17) Uiso 0.50 1 d PD A 2
H69C H 0.7452 0.3279 0.5860 0.197 Uiso 0.50 1 calc PR A 2
H69D H 0.7247 0.3271 0.5120 0.197 Uiso 0.50 1 calc PR A 2
C70 C 0.614(3) -0.012(2) 1.108(4) 0.29(3) Uiso 0.50 1 d PD . .
H70A H 0.5879 0.0425 1.0777 0.348 Uiso 0.50 1 calc PR . .
H70B H 0.6515 -0.0166 1.1482 0.348 Uiso 0.50 1 calc PR . .
C71 C 0.682(3) -0.045(3) 1.063(2) 0.29(3) Uiso 0.50 1 d PD . .
H71A H 0.7428 -0.0221 1.0452 0.348 Uiso 0.50 1 calc PR . .
H71B H 0.6477 -0.0352 1.0194 0.348 Uiso 0.50 1 calc PR . .
C72 C -0.004(5) 0.031(3) 0.976(4) 0.42(3) Uiso 1 1 d D . .
H72A H -0.0716 0.0553 0.9858 0.505 Uiso 1 1 calc R . .
H72B H -0.0091 0.0242 0.9327 0.505 Uiso 1 1 calc R . .
P1 P 0.0186(3) 0.6310(3) 0.7429(3) 0.0953(14) Uani 1 1 d . . .
P2 P 0.6489(4) 0.6168(4) 0.5578(3) 0.1128(16) Uani 1 1 d . . .
P3 P 0.7551(4) 0.1464(4) 0.1190(4) 0.1153(17) Uani 1 1 d . . .
F1 F 0.1060(8) 0.5770(7) 0.7964(7) 0.147(4) Uani 1 1 d . . .
F2 F 0.0046(9) 0.5613(8) 0.7313(9) 0.185(6) Uani 1 1 d . . .
F3 F 0.0980(9) 0.6502(9) 0.6739(8) 0.197(6) Uani 1 1 d . . .
F4 F 0.0301(9) 0.6998(7) 0.7559(7) 0.153(4) Uani 1 1 d . . .
F5 F -0.0647(7) 0.6098(6) 0.8079(6) 0.125(3) Uani 1 1 d . . .
F6 F -0.0675(8) 0.6878(7) 0.6843(7) 0.152(4) Uani 1 1 d . . .
F7 F 0.5540(14) 0.6465(14) 0.5144(14) 0.295(11) Uani 1 1 d . . .
F8 F 0.7067(15) 0.6457(12) 0.4846(7) 0.241(9) Uani 1 1 d . . .
F9 F 0.666(2) 0.5345(10) 0.5646(11) 0.278(11) Uani 1 1 d . . .
F10 F 0.5930(11) 0.5841(10) 0.6352(8) 0.220(8) Uani 1 1 d . . .
F11 F 0.623(3) 0.6946(11) 0.5575(12) 0.327(15) Uani 1 1 d . . .
F12 F 0.7453(14) 0.5899(17) 0.5997(11) 0.289(12) Uani 1 1 d . . .
F13 F 0.7951(12) 0.0604(9) 0.1597(13) 0.264(10) Uani 1 1 d . . .
F14 F 0.718(3) 0.1440(18) 0.1906(11) 0.37(2) Uani 1 1 d . . .
F15 F 0.6492(11) 0.1326(12) 0.1261(16) 0.283(12) Uani 1 1 d . . .
F16 F 0.781(3) 0.1486(13) 0.0460(10) 0.345(18) Uani 1 1 d . . .
F17 F 0.8473(13) 0.1666(14) 0.121(2) 0.40(2) Uani 1 1 d . . .
F18 F 0.7122(11) 0.2339(8) 0.0811(10) 0.203(6) Uani 1 1 d . . .
Cl1 Cl 0.7928(7) 0.9454(5) 0.5640(4) 0.203(3) Uani 1 1 d D . .
Cl2 Cl 0.9607(8) 0.9250(6) 0.4402(4) 0.243(4) Uani 1 1 d D . .
Cl3 Cl 0.8961(8) 0.4584(8) 0.4846(10) 0.343(8) Uani 1 1 d D . .
Cl4 Cl 1.0098(13) 0.2770(10) 0.5563(6) 0.439(11) Uani 1 1 d D . .
Cl5 Cl 0.3478(12) 0.2602(11) 0.9913(10) 0.418(9) Uiso 1 1 d D . .
Cl6 Cl 0.6035(13) 0.2067(12) 0.8790(11) 0.448(10) Uiso 1 1 d D . .
Cl7 Cl 0.5990(12) 0.2289(11) 0.6747(11) 0.386(8) Uiso 1 1 d D . .
Cl9 Cl 0.517(2) -0.059(2) 1.1445(18) 0.376(15) Uiso 0.50 1 d PD . .
Cl10 Cl 0.716(2) -0.142(2) 1.118(2) 0.383(15) Uiso 0.50 1 d PD . .
Cl11 Cl 0.0647(10) 0.1019(9) 0.9439(8) 0.322(6) Uiso 1 1 d D . .

loop_
_atom_site_aniso_label
_atom_site_aniso_U_11
_atom_site_aniso_U_22
_atom_site_aniso_U_33
_atom_site_aniso_U_23
_atom_site_aniso_U_13
_atom_site_aniso_U_12
Pt1 0.0505(3) 0.0547(4) 0.0736(4) -0.0366(3) 0.0090(2) -0.0073(2)
Pt2 0.0619(3) 0.0592(4) 0.0737(4) -0.0372(4) 0.0131(3) -0.0056(2)
N1 0.052(5) 0.054(7) 0.080(8) -0.036(7) 0.014(5) -0.008(5)
N2 0.044(5) 0.067(8) 0.066(8) -0.036(7) 0.005(5) -0.013(5)
N3 0.059(6) 0.059(7) 0.085(8) -0.048(7) 0.000(5) -0.008(5)
N4 0.072(6) 0.048(8) 0.068(8) -0.024(7) 0.010(6) 0.000(6)
N5 0.073(6) 0.075(9) 0.095(9) -0.060(8) 0.023(6) -0.009(6)
N6 0.067(6) 0.062(8) 0.072(8) -0.041(7) 0.000(5) -0.010(5)
N7 0.055(6) 0.065(8) 0.090(9) -0.040(7) 0.011(5) -0.005(5)
C1 0.063(7) 0.070(11) 0.080(11) -0.043(10) 0.028(8) -0.019(7)
C2 0.079(9) 0.067(11) 0.073(11) -0.028(10) 0.031(8) -0.015(8)
C3 0.084(9) 0.060(10) 0.048(9) -0.019(8) 0.016(7) -0.022(7)
C4 0.066(8) 0.071(11) 0.068(10) -0.029(10) 0.008(7) 0.001(7)
C5 0.055(7) 0.059(9) 0.066(10) -0.029(9) 0.010(6) -0.011(6)
C6 0.070(7) 0.040(8) 0.050(9) -0.011(7) 0.009(6) 0.001(6)
C7 0.057(7) 0.051(8) 0.070(10) -0.029(8) 0.000(6) 0.002(6)
C8 0.057(7) 0.049(9) 0.069(10) -0.030(8) 0.011(7) -0.004(6)
C9 0.062(7) 0.058(9) 0.055(8) -0.027(8) 0.016(6) -0.015(6)
C10 0.058(7) 0.057(9) 0.059(9) -0.032(8) -0.004(6) -0.010(6)
C11 0.042(6) 0.067(10) 0.076(10) -0.044(9) 0.001(6) -0.008(6)
C12 0.064(8) 0.066(10) 0.061(10) -0.024(9) 0.008(7) -0.014(7)
C13 0.057(7) 0.061(10) 0.077(11) -0.028(9) -0.010(7) -0.005(7)
C14 0.086(10) 0.066(11) 0.088(13) -0.038(11) -0.003(9) 0.001(8)
C15 0.061(7) 0.064(10) 0.082(11) -0.042(10) 0.001(7) -0.003(7)
C16 0.090(11) 0.114(16) 0.073(12) -0.039(13) 0.011(9) -0.019(10)
C17 0.19(2) 0.22(3) 0.108(17) -0.07(2) -0.029(15) -0.049(19)
C18 0.17(2) 0.098(17) 0.15(2) 0.026(16) -0.047(16) -0.033(15)
C19 0.128(14) 0.107(17) 0.103(15) 0.019(13) 0.023(12) 0.039(13)
C20 0.064(8) 0.058(10) 0.076(10) -0.028(9) 0.013(7) -0.004(6)
C21 0.046(10) 0.41(5) 0.35(4) -0.31(4) 0.046(14) -0.025(15)
C22 0.131(15) 0.26(3) 0.108(17) -0.10(2) 0.004(13) 0.086(18)
C23 0.21(2) 0.081(17) 0.33(4) 0.03(2) 0.21(3) 0.056(17)
C24 0.063(8) 0.070(11) 0.074(11) -0.019(10) -0.004(7) -0.001(7)
C25 0.133(15) 0.102(16) 0.105(15) 0.006(13) 0.013(12) 0.016(13)
C26 0.069(9) 0.112(14) 0.091(12) -0.031(12) -0.022(8) -0.020(8)
C27 0.115(12) 0.080(12) 0.071(11) -0.017(10) 0.010(9) -0.033(9)
C28 0.060(7) 0.065(10) 0.075(10) -0.033(9) 0.009(7) -0.013(6)
C29 0.052(7) 0.078(11) 0.083(11) -0.044(10) 0.010(6) 0.000(6)
C30 0.065(8) 0.062(10) 0.060(9) -0.023(9) 0.007(7) 0.002(7)
C31 0.100(11) 0.069(11) 0.102(14) -0.036(11) 0.025(10) 0.000(9)
C32 0.086(9) 0.067(11) 0.081(11) -0.023(10) 0.022(8) -0.007(8)
C33 0.067(8) 0.068(10) 0.078(11) -0.029(10) 0.007(7) 0.003(7)
C34 0.064(8) 0.082(12) 0.080(11) -0.043(11) 0.019(7) -0.009(8)
C35 0.098(10) 0.085(12) 0.102(13) -0.063(11) 0.043(9) -0.023(9)
C36 0.079(9) 0.098(13) 0.121(14) -0.080(12) 0.034(9) -0.034(9)
C37 0.093(10) 0.077(12) 0.088(12) -0.042(11) -0.003(8) -0.018(8)
C38 0.071(8) 0.071(10) 0.095(11) -0.056(10) 0.018(7) -0.021(7)
C39 0.071(8) 0.068(10) 0.081(11) -0.042(9) 0.009(7) -0.005(7)
C40 0.058(7) 0.055(9) 0.067(9) -0.033(8) 0.005(6) -0.009(6)
C41 0.057(7) 0.070(10) 0.114(13) -0.058(10) 0.028(7) -0.021(7)
C42 0.064(8) 0.078(11) 0.092(12) -0.052(10) 0.017(7) 0.001(7)
C43 0.082(9) 0.062(10) 0.097(11) -0.057(10) 0.016(8) -0.011(7)
C44 0.061(7) 0.064(10) 0.075(10) -0.035(9) 0.017(6) -0.017(6)
C45 0.070(8) 0.061(10) 0.074(10) -0.034(9) 0.008(7) -0.007(7)
C46 0.048(7) 0.072(11) 0.108(12) -0.048(10) -0.004(7) 0.002(6)
C47 0.084(10) 0.069(11) 0.088(12) -0.030(10) -0.017(8) -0.007(8)
C48 0.071(9) 0.091(13) 0.116(14) -0.059(12) 0.025(8) -0.027(8)
C49 0.067(8) 0.076(11) 0.117(13) -0.054(11) 0.024(8) -0.006(7)
C50 0.098(11) 0.113(16) 0.167(19) -0.098(16) 0.030(12) -0.044(11)
C51 0.24(3) 0.45(6) 0.59(7) -0.46(6) 0.27(4) -0.28(4)
C52 0.39(5) 0.35(6) 0.20(3) 0.03(3) -0.16(3) -0.25(4)
C53 0.14(2) 0.12(2) 0.65(8) -0.16(4) 0.12(3) -0.080(18)
C54 0.077(10) 0.091(14) 0.158(18) -0.085(15) 0.030(10) -0.009(9)
C55 0.135(17) 0.14(2) 0.23(3) -0.10(2) 0.081(18) -0.027(15)
C56 0.21(3) 0.40(6) 0.26(4) -0.27(4) 0.05(2) 0.01(3)
C57 0.37(4) 0.047(15) 0.48(7) -0.01(2) 0.35(5) 0.04(2)
C58 0.089(10) 0.071(12) 0.124(15) -0.035(12) -0.012(10) -0.035(9)
C59 0.22(2) 0.14(2) 0.18(2) -0.09(2) 0.05(2) -0.10(2)
C60 0.158(19) 0.114(19) 0.41(5) -0.15(3) -0.14(2) 0.017(14)
C61 0.106(12) 0.099(15) 0.20(2) -0.102(17) -0.006(12) -0.024(10)
P1 0.086(3) 0.093(4) 0.098(4) -0.045(3) 0.015(3) -0.010(2)
P2 0.124(4) 0.113(5) 0.096(4) -0.048(4) 0.011(3) -0.021(3)
P3 0.099(4) 0.106(5) 0.121(5) -0.035(4) -0.006(3) -0.016(3)
F1 0.108(7) 0.161(11) 0.151(10) -0.060(10) -0.030(7) 0.006(7)
F2 0.160(10) 0.198(15) 0.283(18) -0.186(16) -0.036(10) -0.006(9)
F3 0.147(9) 0.226(17) 0.165(12) -0.076(13) 0.084(9) -0.022(10)
F4 0.167(10) 0.124(10) 0.181(12) -0.072(10) -0.010(8) -0.044(8)
F5 0.108(6) 0.131(9) 0.120(8) -0.059(8) 0.036(6) -0.018(6)
F6 0.125(8) 0.153(11) 0.143(10) -0.046(10) -0.037(7) 0.008(7)
F7 0.197(17) 0.28(3) 0.35(3) -0.07(2) -0.138(18) -0.005(15)
F8 0.30(2) 0.25(2) 0.094(10) -0.032(13) 0.072(12) -0.077(16)
F9 0.44(3) 0.134(15) 0.208(18) -0.077(15) 0.046(19) -0.003(17)
F10 0.188(12) 0.216(18) 0.136(11) -0.028(12) 0.080(10) 0.013(11)
F11 0.66(5) 0.127(15) 0.23(2) -0.090(17) -0.07(3) -0.09(2)
F12 0.160(13) 0.44(4) 0.219(19) -0.08(2) 0.009(13) -0.135(17)
F13 0.171(13) 0.108(12) 0.32(2) 0.036(15) -0.005(13) 0.018(10)
F14 0.69(6) 0.39(4) 0.142(16) -0.15(2) 0.10(2) -0.30(4)
F15 0.126(12) 0.23(2) 0.50(4) -0.16(2) -0.024(16) -0.041(11)
F16 0.57(5) 0.20(2) 0.114(13) -0.049(14) 0.026(19) 0.11(2)
F17 0.125(13) 0.26(3) 0.67(6) -0.05(3) -0.12(2) -0.078(13)
F18 0.190(13) 0.113(12) 0.238(17) -0.044(13) 0.034(11) -0.008(9)
Cl1 0.237(8) 0.161(7) 0.143(6) -0.035(6) -0.005(5) 0.007(6)
Cl2 0.295(10) 0.225(10) 0.139(6) -0.047(7) 0.041(6) -0.036(8)
Cl3 0.217(9) 0.363(18) 0.55(2) -0.30(2) -0.037(12) -0.003(10)
Cl4 0.50(2) 0.40(2) 0.157(9) 0.026(12) -0.062(11) 0.069(18)

loop_
_atom_type_symbol
_atom_type_description
_atom_type_scat_dispersion_real
_atom_type_scat_dispersion_imag
_atom_type_scat_source
Pt Pt -1.7033 8.3905 'International Tables Vol C Tables 4.2.6.8 and 6.1.1.4'
N N 0.0061 0.0033 'International Tables Vol C Tables 4.2.6.8 and 6.1.1.4'
C C 0.0033 0.0016 'International Tables Vol C Tables 4.2.6.8 and 6.1.1.4'
P P 0.1023 0.0942 'International Tables Vol C Tables 4.2.6.8 and 6.1.1.4'
F F 0.0171 0.0103 'International Tables Vol C Tables 4.2.6.8 and 6.1.1.4'
Cl Cl 0.1484 0.1585 'International Tables Vol C Tables 4.2.6.8 and 6.1.1.4'
H H 0.0000 0.0000 'International Tables Vol C Tables 4.2.6.8 and 6.1.1.4'

loop_
_geom_angle_atom_site_label_1
_geom_angle_atom_site_label_2
_geom_angle_atom_site_label_3
_geom_angle
_geom_angle_site_symmetry_1
_geom_angle_site_symmetry_3
_geom_angle_publ_flag
N2 Pt1 C28 176.9(4) . . ?
N2 Pt1 N3 80.7(4) . . ?
C28 Pt1 N3 100.0(5) . . ?
N2 Pt1 N1 80.3(4) . . ?
C28 Pt1 N1 98.9(5) . . ?
N3 Pt1 N1 161.0(4) . . ?
N6 Pt2 N5 80.9(4) . . ?
N6 Pt2 N7 80.7(4) . . ?
N5 Pt2 N7 161.5(4) . . ?
N6 Pt2 N4 179.3(4) . . ?
N5 Pt2 N4 99.8(4) . . ?
N7 Pt2 N4 98.7(4) . . ?
C1 N1 C5 118.8(12) . . ?
C1 N1 Pt1 128.3(9) . . ?
C5 N1 Pt1 113.0(8) . . ?
C6 N2 C10 125.3(10) . . ?
C6 N2 Pt1 117.9(8) . . ?
C10 N2 Pt1 116.8(9) . . ?
C15 N3 C11 116.5(12) . . ?
C15 N3 Pt1 127.3(9) . . ?
C11 N3 Pt1 116.1(9) . . ?
C32 N4 C33 116.5(11) . . ?
C32 N4 Pt2 122.8(10) . . ?
C33 N4 Pt2 120.7(9) . . ?
C35 N5 C39 116.6(11) . . ?
C35 N5 Pt2 129.7(9) . . ?
C39 N5 Pt2 113.7(8) . . ?
C44 N6 C40 120.3(10) . . ?
C44 N6 Pt2 120.5(8) . . ?
C40 N6 Pt2 119.1(8) . . ?
C49 N7 C45 118.4(11) . . ?
C49 N7 Pt2 128.3(9) . . ?
C45 N7 Pt2 113.2(8) . . ?
C2 C1 N1 121.6(12) . . ?
C1 C2 C3 122.8(13) . . ?
C2 C3 C4 116.6(14) . . ?
C2 C3 C16 122.7(13) . . ?
C4 C3 C16 120.6(13) . . ?
C5 C4 C3 121.0(12) . . ?
N1 C5 C4 119.2(11) . . ?
N1 C5 C6 114.9(12) . . ?
C4 C5 C6 125.9(11) . . ?
N2 C6 C7 118.8(11) . . ?
N2 C6 C5 113.9(11) . . ?
C7 C6 C5 126.9(13) . . ?
C6 C7 C8 119.5(12) . . ?
C9 C8 C7 118.5(11) . . ?
C9 C8 C20 121.8(12) . . ?
C7 C8 C20 119.7(12) . . ?
C8 C9 C10 121.2(12) . . ?
N2 C10 C9 116.6(11) . . ?
N2 C10 C11 114.8(10) . . ?
C9 C10 C11 128.6(12) . . ?
C12 C11 N3 121.6(12) . . ?
C12 C11 C10 127.0(11) . . ?
N3 C11 C10 111.4(12) . . ?
C11 C12 C13 122.9(13) . . ?
C12 C13 C14 117.6(14) . . ?
C12 C13 C24 121.8(12) . . ?
C14 C13 C24 120.7(13) . . ?
C13 C14 C15 117.8(14) . . ?
N3 C15 C14 123.4(12) . . ?
C19 C16 C3 115.7(13) . . ?
C19 C16 C17 114.3(17) . . ?
C3 C16 C17 108.8(16) . . ?
C19 C16 C18 105.8(17) . . ?
C3 C16 C18 109.1(13) . . ?
C17 C16 C18 102.2(15) . . ?
C23 C20 C21 108(2) . . ?
C23 C20 C8 112.5(13) . . ?
C21 C20 C8 107.7(11) . . ?
C23 C20 C22 109.2(19) . . ?
C21 C20 C22 109.7(18) . . ?
C8 C20 C22 109.3(12) . . ?
C13 C24 C26 110.8(13) . . ?
C13 C24 C25 114.2(12) . . ?
C26 C24 C25 105.5(13) . . ?
C13 C24 C27 108.8(12) . . ?
C26 C24 C27 109.5(11) . . ?
C25 C24 C27 107.9(14) . . ?
C29 C28 Pt1 178.9(12) . . ?
C28 C29 C30 172.5(14) . . ?
C31 C30 C34 115.6(12) . . ?
C31 C30 C29 122.6(14) . . ?
C34 C30 C29 121.5(13) . . ?
C30 C31 C32 121.1(15) . . ?
N4 C32 C31 122.9(15) . . ?
N4 C33 C34 123.8(14) . . ?
C33 C34 C30 119.6(14) . . ?
N5 C35 C36 124.7(12) . . ?
C37 C36 C35 119.2(13) . . ?
C36 C37 C38 118.5(13) . . ?
C36 C37 C50 121.5(13) . . ?
C38 C37 C50 120.0(13) . . ?
C37 C38 C39 119.3(12) . . ?
N5 C39 C38 121.6(11) . . ?
N5 C39 C40 115.5(11) . . ?
C38 C39 C40 123.0(10) . . ?
N6 C40 C41 119.6(11) . . ?
N6 C40 C39 110.7(10) . . ?
C41 C40 C39 129.7(11) . . ?
C40 C41 C42 122.8(12) . . ?
C41 C42 C43 115.2(10) . . ?
C41 C42 C54 125.0(13) . . ?
C43 C42 C54 119.4(13) . . ?
C44 C43 C42 119.8(12) . . ?
N6 C44 C43 122.1(11) . . ?
N6 C44 C45 110.4(10) . . ?
C43 C44 C45 127.4(12) . . ?
N7 C45 C46 120.2(12) . . ?
N7 C45 C44 115.1(11) . . ?
C46 C45 C44 124.6(11) . . ?
C45 C46 C47 123.4(12) . . ?
C48 C47 C46 113.5(13) . . ?
C48 C47 C58 121.2(14) . . ?
C46 C47 C58 124.7(13) . . ?
C49 C48 C47 120.8(13) . . ?
N7 C49 C48 123.3(12) . . ?
C51 C50 C52 104(3) . . ?
C51 C50 C53 109(3) . . ?
C52 C50 C53 109(2) . . ?
C51 C50 C37 113.5(14) . . ?
C52 C50 C37 109.4(19) . . ?
C53 C50 C37 111.7(15) . . ?
C57 C54 C56 99(3) . . ?
C57 C54 C42 110.4(17) . . ?
C56 C54 C42 110.7(16) . . ?
C57 C54 C55 121(2) . . ?
C56 C54 C55 102(2) . . ?
C42 C54 C55 111.6(13) . . ?
C47 C58 C59 109.4(15) . . ?
C47 C58 C61 110.6(13) . . ?
C59 C58 C61 108.3(16) . . ?
C47 C58 C60 107.1(14) . . ?
C59 C58 C60 116.1(17) . . ?
C61 C58 C60 105.1(15) . . ?
C63 C62 Cl1 115.1(13) . . ?
C62 C63 Cl2 111.4(13) . . ?
C65 C64 Cl3 109.9(16) . . ?
C64 C65 Cl4 112.3(17) . . ?
C67 C66 Cl5 106.1(16) . . ?
C66 C67 Cl6 108.8(16) . . ?
C69 C68 Cl7 114.6(14) . . ?
C68 C69 Cl8 116.0(14) . . ?
C69' C68' Cl7 107.3(14) . . ?
C68' C69' Cl8' 107.4(14) . . ?
C71 C70 Cl9 108.7(16) . . ?
C70 C71 Cl10 107.3(16) . . ?
C72 C72 Cl11 135(9) 2_557 . ?
F1 P1 F4 90.7(7) . . ?
F1 P1 F5 92.5(7) . . ?
F4 P1 F5 90.2(6) . . ?
F1 P1 F2 89.5(7) . . ?
F4 P1 F2 178.5(8) . . ?
F5 P1 F2 88.3(8) . . ?
F1 P1 F3 90.0(7) . . ?
F4 P1 F3 93.5(9) . . ?
F5 P1 F3 175.4(8) . . ?
F2 P1 F3 88.0(8) . . ?
F1 P1 F6 177.1(7) . . ?
F4 P1 F6 89.3(7) . . ?
F5 P1 F6 90.4(6) . . ?
F2 P1 F6 90.6(7) . . ?
F3 P1 F6 87.1(8) . . ?
F8 P2 F7 87.1(12) . . ?
F8 P2 F12 91.5(11) . . ?
F7 P2 F12 177.9(15) . . ?
F8 P2 F11 93.4(14) . . ?
F7 P2 F11 83.6(14) . . ?
F12 P2 F11 94.8(14) . . ?
F8 P2 F10 177.5(12) . . ?
F7 P2 F10 95.0(12) . . ?
F12 P2 F10 86.4(10) . . ?
F11 P2 F10 88.1(11) . . ?
F8 P2 F9 92.4(11) . . ?
F7 P2 F9 95.1(13) . . ?
F12 P2 F9 86.6(14) . . ?
F11 P2 F9 174.0(15) . . ?
F10 P2 F9 86.2(12) . . ?
F17 P3 F14 93(2) . . ?
F17 P3 F16 92.9(18) . . ?
F14 P3 F16 174(2) . . ?
F17 P3 F15 168.8(18) . . ?
F14 P3 F15 77.1(14) . . ?
F16 P3 F15 96.9(19) . . ?
F17 P3 F13 94.5(13) . . ?
F14 P3 F13 88.0(14) . . ?
F16 P3 F13 92.9(13) . . ?
F15 P3 F13 90.3(11) . . ?
F17 P3 F18 85.8(12) . . ?
F14 P3 F18 89.3(15) . . ?
F16 P3 F18 89.8(11) . . ?
F15 P3 F18 88.9(10) . . ?
F13 P3 F18 177.3(12) . . ?
C68 Cl7 C68' 106(2) . . ?

loop_
_geom_bond_atom_site_label_1
_geom_bond_atom_site_label_2
_geom_bond_distance
_geom_bond_site_symmetry_2
_geom_bond_publ_flag
Pt1 N2 1.973(9) . ?
Pt1 C28 1.982(12) . ?
Pt1 N3 2.027(11) . ?
Pt1 N1 2.028(11) . ?
Pt2 N6 1.937(9) . ?
Pt2 N5 1.993(11) . ?
Pt2 N7 2.010(10) . ?
Pt2 N4 2.036(9) . ?
N1 C1 1.372(16) . ?
N1 C5 1.380(13) . ?
N2 C6 1.318(15) . ?
N2 C10 1.356(15) . ?
N3 C15 1.335(16) . ?
N3 C11 1.377(13) . ?
N4 C32 1.315(17) . ?
N4 C33 1.345(17) . ?
N5 C35 1.339(16) . ?
N5 C39 1.365(14) . ?
N6 C44 1.329(15) . ?
N6 C40 1.345(14) . ?
N7 C49 1.346(15) . ?
N7 C45 1.378(14) . ?
C1 C2 1.321(19) . ?
C2 C3 1.373(18) . ?
C3 C4 1.396(17) . ?
C3 C16 1.51(2) . ?
C4 C5 1.393(18) . ?
C5 C6 1.462(17) . ?
C6 C7 1.398(15) . ?
C7 C8 1.398(17) . ?
C8 C9 1.387(17) . ?
C8 C20 1.539(15) . ?
C9 C10 1.397(15) . ?
C10 C11 1.518(17) . ?
C11 C12 1.326(17) . ?
C12 C13 1.349(18) . ?
C13 C14 1.390(18) . ?
C13 C24 1.474(19) . ?
C14 C15 1.397(19) . ?
C16 C19 1.49(2) . ?
C16 C17 1.52(2) . ?
C16 C18 1.53(2) . ?
C20 C23 1.44(2) . ?
C20 C21 1.47(2) . ?
C20 C22 1.54(2) . ?
C24 C26 1.508(18) . ?
C24 C25 1.52(2) . ?
C24 C27 1.550(19) . ?
C28 C29 1.198(15) . ?
C29 C30 1.405(15) . ?
C30 C31 1.366(19) . ?
C30 C34 1.396(18) . ?
C31 C32 1.371(17) . ?
C33 C34 1.356(16) . ?
C35 C36 1.386(18) . ?
C36 C37 1.369(18) . ?
C37 C38 1.390(18) . ?
C37 C50 1.54(2) . ?
C38 C39 1.422(17) . ?
C39 C40 1.485(17) . ?
C40 C41 1.347(15) . ?
C41 C42 1.372(18) . ?
C42 C43 1.429(18) . ?
C42 C54 1.491(17) . ?
C43 C44 1.338(15) . ?
C44 C45 1.506(16) . ?
C45 C46 1.379(18) . ?
C46 C47 1.429(18) . ?
C47 C48 1.425(18) . ?
C47 C58 1.471(19) . ?
C48 C49 1.389(19) . ?
C50 C51 1.41(3) . ?
C50 C52 1.49(3) . ?
C50 C53 1.52(3) . ?
C54 C57 1.40(3) . ?
C54 C56 1.47(3) . ?
C54 C55 1.53(2) . ?
C58 C59 1.53(3) . ?
C58 C61 1.58(2) . ?
C58 C60 1.61(2) . ?
C62 C63 1.407(16) . ?
C62 Cl1 1.676(16) . ?
C63 Cl2 1.699(16) . ?
C64 C65 1.441(19) . ?
C64 Cl3 1.712(16) . ?
C65 Cl4 1.664(18) . ?
C66 C67 1.48(2) . ?
C66 Cl5 1.689(17) . ?
C67 Cl6 1.711(16) . ?
Cl8 C69 1.656(16) . ?
C68 C69 1.398(18) . ?
C68 Cl7 1.669(17) . ?
Cl8' C69' 1.690(17) . ?
C68' C69' 1.461(19) . ?
C68' Cl7 1.711(18) . ?
C70 C71 1.48(2) . ?
C70 Cl9 1.678(18) . ?
C71 Cl10 1.701(18) . ?
C72 C72 1.14(11) 2_557 ?
C72 Cl11 1.702(18) . ?
P1 F1 1.553(11) . ?
P1 F4 1.563(11) . ?
P1 F5 1.567(10) . ?
P1 F2 1.574(12) . ?
P1 F3 1.585(11) . ?
P1 F6 1.603(11) . ?
P2 F8 1.491(14) . ?
P2 F7 1.500(16) . ?
P2 F12 1.508(19) . ?
P2 F11 1.509(17) . ?
P2 F10 1.546(13) . ?
P2 F9 1.548(18) . ?
P3 F17 1.411(16) . ?
P3 F14 1.448(18) . ?
P3 F16 1.454(17) . ?
P3 F15 1.495(15) . ?
P3 F13 1.514(16) . ?
P3 F18 1.541(15) . ?
